data_7212674
loop_
_publ_author_name
'Herrero, Santiago'
'Jim\'enez-Aparicio, Reyes'
'Perles, Josefina'
'Priego, Jos\'e L.'
'Urbanos, Francisco A.'

_publ_section_title
;
 First microwave synthesis of multiple metal-metal bond paddlewheel
 compounds
;
_journal_issue 6
_journal_name_full 'Green Chemistry'
_journal_page_first 965
_journal_paper_doi 10.1039/c003411h
_journal_volume 12
_journal_year 2010
_chemical_formula_moiety 'C48 H32 F8 N12 Ru2'
_chemical_formula_sum 'C48 H32 F8 N12 Ru2'
_chemical_formula_weight 1131.00
_chemical_name_systematic
;
?
;
_space_group_IT_number 14
_symmetry_cell_setting monoclinic
_symmetry_space_group_name_Hall '-P 2ybc'
_symmetry_space_group_name_H-M 'P 1 21/c 1'
_atom_sites_solution_hydrogens geom
_atom_sites_solution_primary direct
_atom_sites_solution_secondary difmap
_audit_creation_method SHELXL-97
_cell_angle_alpha 90.00
_cell_angle_beta 102.9890(10)
_cell_angle_gamma 90.00
_cell_formula_units_Z 4
_cell_length_a 9.6596(4)
_cell_length_b 38.8963(17)
_cell_length_c 12.5248(5)
_cell_measurement_temperature 293(2)
_cell_volume 4585.4(3)
_computing_structure_refinement 'SHELXL-97 (Sheldrick, 1997)'
_diffrn_ambient_temperature 293(2)
_diffrn_measured_fraction_theta_full 0.999
_diffrn_measured_fraction_theta_max 0.931
_diffrn_radiation_monochromator graphite
_diffrn_radiation_source 'fine-focus sealed tube'
_diffrn_radiation_type MoK\a
_diffrn_radiation_wavelength 0.71073
_diffrn_reflns_av_R_equivalents 0.0535
_diffrn_reflns_av_sigmaI/netI 0.0625
_diffrn_reflns_limit_h_max 10
_diffrn_reflns_limit_h_min -12
_diffrn_reflns_limit_k_max 52
_diffrn_reflns_limit_k_min -51
_diffrn_reflns_limit_l_max 16
_diffrn_reflns_limit_l_min -17
_diffrn_reflns_number 43445
_diffrn_reflns_theta_full 25.00
_diffrn_reflns_theta_max 29.03
_diffrn_reflns_theta_min 1.05
_exptl_absorpt_coefficient_mu 0.741
_exptl_absorpt_correction_T_max 0.8969
_exptl_absorpt_correction_T_min 0.7973
_exptl_absorpt_correction_type multi-scan
_exptl_absorpt_process_details sadabs
_exptl_crystal_colour purple
_exptl_crystal_density_diffrn 1.638
_exptl_crystal_density_method 'not measured'
_exptl_crystal_description prismatic
_exptl_crystal_F_000 2256
_exptl_crystal_size_max 0.32
_exptl_crystal_size_mid 0.18
_exptl_crystal_size_min 0.15
_refine_diff_density_max 0.838
_refine_diff_density_min -0.475
_refine_diff_density_rms 0.096
_refine_ls_extinction_method none
_refine_ls_goodness_of_fit_ref 1.012
_refine_ls_hydrogen_treatment refxyz
_refine_ls_matrix_type full
_refine_ls_number_parameters 631
_refine_ls_number_reflns 11373
_refine_ls_number_restraints 0
_refine_ls_restrained_S_all 1.012
_refine_ls_R_factor_all 0.0984
_refine_ls_R_factor_gt 0.0459
_refine_ls_shift/su_max 0.002
_refine_ls_shift/su_mean 0.000
_refine_ls_structure_factor_coef Fsqd
_refine_ls_weighting_details 'calc w=1/[\s^2^(Fo^2^)+(0.0362P)^2^+7.9194P] where P=(Fo^2^+2Fc^2^)/3'
_refine_ls_weighting_scheme calc
_refine_ls_wR_factor_gt 0.0912
_refine_ls_wR_factor_ref 0.1139
_reflns_number_gt 6961
_reflns_number_total 11373
_reflns_threshold_expression >2sigma(I)
_cod_data_source_file c003411h.txt
_cod_data_source_block jru33
_cod_original_sg_symbol_H-M 'P 21/c'
_cod_database_code 7212674

loop_
_symmetry_equiv_pos_as_xyz
'x, y, z'
'-x, y+1/2, -z+1/2'
'-x, -y, -z'
'x, -y-1/2, z-1/2'

loop_
_atom_site_label
_atom_site_type_symbol
_atom_site_fract_x
_atom_site_fract_y
_atom_site_fract_z
_atom_site_U_iso_or_equiv
_atom_site_adp_type
_atom_site_occupancy
_atom_site_symmetry_multiplicity
_atom_site_calc_flag
_atom_site_refinement_flags
C1 C 0.1869(5) 0.32972(11) 0.6873(3) 0.0404(10) Uani 1 1 d .
C2 C 0.2783(5) 0.34535(14) 0.7732(4) 0.0536(12) Uani 1 1 d .
H2 H 0.3431 0.3616 0.7603 0.064 Uiso 1 1 calc R
C3 C 0.2731(7) 0.33662(17) 0.8801(4) 0.0751(18) Uani 1 1 d .
H3 H 0.3338 0.3471 0.9394 0.090 Uiso 1 1 calc R
C4 C 0.1790(8) 0.31296(18) 0.8959(4) 0.0754(19) Uani 1 1 d .
C5 C 0.0868(7) 0.29668(16) 0.8122(5) 0.0776(18) Uani 1 1 d .
H5 H 0.0224 0.2805 0.8263 0.093 Uiso 1 1 calc R
C6 C 0.0925(6) 0.30511(13) 0.7060(4) 0.0612(14) Uani 1 1 d .
H6 H 0.0327 0.2942 0.6473 0.073 Uiso 1 1 calc R
C7 C 0.2869(5) 0.29391(10) 0.3700(3) 0.0362(9) Uani 1 1 d .
C8 C 0.2467(5) 0.28927(12) 0.2579(3) 0.0504(12) Uani 1 1 d .
H8 H 0.1736 0.3025 0.2165 0.060 Uiso 1 1 calc R
C9 C 0.3152(6) 0.26492(13) 0.2067(4) 0.0558(13) Uani 1 1 d .
H9 H 0.2897 0.2620 0.1311 0.067 Uiso 1 1 calc R
C10 C 0.4189(5) 0.24563(12) 0.2682(4) 0.0524(12) Uani 1 1 d .
C11 C 0.4580(5) 0.24870(13) 0.3797(4) 0.0556(13) Uani 1 1 d .
H11 H 0.5278 0.2345 0.4204 0.067 Uiso 1 1 calc R
C12 C 0.3925(5) 0.27319(12) 0.4309(4) 0.0466(11) Uani 1 1 d .
H12 H 0.4193 0.2758 0.5065 0.056 Uiso 1 1 calc R
C13 C 0.3789(4) 0.42474(10) 0.6304(3) 0.0353(9) Uani 1 1 d .
C14 C 0.5165(5) 0.43697(13) 0.6452(4) 0.0520(12) Uani 1 1 d .
H14 H 0.5669 0.4334 0.5911 0.062 Uiso 1 1 calc R
C15 C 0.5799(6) 0.45443(15) 0.7393(4) 0.0649(15) Uani 1 1 d .
H15 H 0.6725 0.4625 0.7489 0.078 Uiso 1 1 calc R
C16 C 0.5046(6) 0.45974(14) 0.8185(4) 0.0603(14) Uani 1 1 d .
C17 C 0.3699(6) 0.44785(14) 0.8076(4) 0.0586(14) Uani 1 1 d .
H17 H 0.3209 0.4516 0.8626 0.070 Uiso 1 1 calc R
C18 C 0.3061(5) 0.42998(12) 0.7126(4) 0.0479(11) Uani 1 1 d .
H18 H 0.2142 0.4215 0.7044 0.057 Uiso 1 1 calc R
C19 C 0.4186(4) 0.39041(12) 0.2927(3) 0.0405(10) Uani 1 1 d .
C20 C 0.4679(5) 0.36116(14) 0.2516(4) 0.0542(13) Uani 1 1 d .
H20 H 0.4526 0.3398 0.2800 0.065 Uiso 1 1 calc R
C21 C 0.5405(6) 0.36354(17) 0.1678(4) 0.0676(15) Uani 1 1 d .
H21 H 0.5734 0.3439 0.1389 0.081 Uiso 1 1 calc R
C22 C 0.5621(6) 0.39524(18) 0.1294(4) 0.0681(16) Uani 1 1 d .
C23 C 0.5158(6) 0.42471(16) 0.1682(4) 0.0711(17) Uani 1 1 d .
H23 H 0.5326 0.4460 0.1395 0.085 Uiso 1 1 calc R
C24 C 0.4428(6) 0.42234(13) 0.2520(4) 0.0573(13) Uani 1 1 d .
H24 H 0.4105 0.4421 0.2804 0.069 Uiso 1 1 calc R
C25 C -0.0786(5) 0.44977(11) 0.4733(3) 0.0390(10) Uani 1 1 d .
C26 C -0.2141(5) 0.45742(14) 0.4151(4) 0.0566(13) Uani 1 1 d .
H26 H -0.2497 0.4469 0.3478 0.068 Uiso 1 1 calc R
C27 C -0.2973(6) 0.48062(15) 0.4560(5) 0.0686(16) Uani 1 1 d .
H27 H -0.3878 0.4863 0.4164 0.082 Uiso 1 1 calc R
C28 C -0.2435(6) 0.49497(13) 0.5556(5) 0.0575(14) Uani 1 1 d .
C29 C -0.1124(6) 0.48781(12) 0.6157(4) 0.0540(13) Uani 1 1 d .
H29 H -0.0790 0.4980 0.6838 0.065 Uiso 1 1 calc R
C30 C -0.0286(5) 0.46483(11) 0.5734(4) 0.0450(11) Uani 1 1 d .
H30 H 0.0623 0.4596 0.6134 0.054 Uiso 1 1 calc R
C31 C 0.0395(5) 0.41907(11) 0.1596(3) 0.0373(10) Uani 1 1 d .
C32 C 0.1156(5) 0.40102(12) 0.0964(3) 0.0493(12) Uani 1 1 d .
H32 H 0.1728 0.3827 0.1271 0.059 Uiso 1 1 calc R
C33 C 0.1074(6) 0.40997(15) -0.0125(4) 0.0604(14) Uani 1 1 d .
H33 H 0.1582 0.3979 -0.0551 0.072 Uiso 1 1 calc R
C34 C 0.0235(6) 0.43670(14) -0.0544(4) 0.0583(14) Uani 1 1 d .
C35 C -0.0565(6) 0.45473(14) 0.0029(4) 0.0635(15) Uani 1 1 d .
H35 H -0.1156 0.4725 -0.0300 0.076 Uiso 1 1 calc R
C36 C -0.0475(6) 0.44590(13) 0.1122(4) 0.0552(13) Uani 1 1 d .
H36 H -0.1001 0.4580 0.1535 0.066 Uiso 1 1 calc R
C37 C -0.1708(5) 0.36130(11) 0.5619(3) 0.0384(10) Uani 1 1 d .
C38 C -0.2983(5) 0.34399(13) 0.5468(4) 0.0546(13) Uani 1 1 d .
H38 H -0.3352 0.3331 0.4804 0.066 Uiso 1 1 calc R
C39 C -0.3717(6) 0.34270(14) 0.6298(4) 0.0613(14) Uani 1 1 d .
H39 H -0.4579 0.3311 0.6195 0.074 Uiso 1 1 calc R
C40 C -0.3161(5) 0.35858(14) 0.7262(4) 0.0549(13) Uani 1 1 d .
C41 C -0.1921(5) 0.37652(14) 0.7440(4) 0.0603(14) Uani 1 1 d .
H41 H -0.1566 0.3874 0.8107 0.072 Uiso 1 1 calc R
C42 C -0.1202(5) 0.37825(12) 0.6601(4) 0.0500(12) Uani 1 1 d .
H42 H -0.0368 0.3910 0.6699 0.060 Uiso 1 1 calc R
C43 C -0.1136(5) 0.32045(12) 0.2352(3) 0.0416(10) Uani 1 1 d .
C44 C -0.1064(6) 0.32877(15) 0.1305(4) 0.0604(14) Uani 1 1 d .
H44 H -0.0765 0.3506 0.1152 0.072 Uiso 1 1 calc R
C45 C -0.1439(6) 0.3047(2) 0.0471(4) 0.082(2) Uani 1 1 d .
H45 H -0.1403 0.3103 -0.0244 0.098 Uiso 1 1 calc R
C46 C -0.1857(7) 0.2730(2) 0.0710(6) 0.086(2) Uani 1 1 d .
C47 C -0.2000(7) 0.26426(16) 0.1727(6) 0.084(2) Uani 1 1 d .
H47 H -0.2345 0.2427 0.1857 0.101 Uiso 1 1 calc R
C48 C -0.1624(6) 0.28792(14) 0.2568(5) 0.0651(15) Uani 1 1 d .
H48 H -0.1697 0.2822 0.3274 0.078 Uiso 1 1 calc R
N1 N 0.1882(4) 0.34027(9) 0.5776(2) 0.0353(8) Uani 1 1 d .
N2 N 0.2278(4) 0.31460(9) 0.5230(3) 0.0399(8) Uani 1 1 d .
N3 N 0.2211(4) 0.32105(8) 0.4189(3) 0.0363(8) Uani 1 1 d .
N4 N 0.3070(4) 0.40642(8) 0.5337(3) 0.0347(8) Uani 1 1 d .
N5 N 0.3860(4) 0.40547(9) 0.4607(3) 0.0370(8) Uani 1 1 d .
N6 N 0.3331(4) 0.38720(9) 0.3729(3) 0.0368(8) Uani 1 1 d .
N7 N 0.0097(4) 0.42643(8) 0.4297(3) 0.0360(8) Uani 1 1 d .
N8 N -0.0058(4) 0.43200(9) 0.3244(3) 0.0383(8) Uani 1 1 d .
N9 N 0.0543(4) 0.40903(9) 0.2721(3) 0.0354(8) Uani 1 1 d .
N10 N -0.0842(4) 0.36240(9) 0.4831(3) 0.0362(8) Uani 1 1 d .
N11 N -0.1359(4) 0.34406(9) 0.3958(3) 0.0399(8) Uani 1 1 d .
N12 N -0.0574(4) 0.34365(9) 0.3225(3) 0.0389(8) Uani 1 1 d .
F1 F 0.1723(5) 0.30458(13) 1.0005(3) 0.1272(17) Uani 1 1 d .
F2 F 0.4875(3) 0.22194(8) 0.2192(2) 0.0762(9) Uani 1 1 d .
F3 F 0.5664(4) 0.47738(10) 0.9105(3) 0.0953(12) Uani 1 1 d .
F4 F 0.6316(4) 0.39806(12) 0.0462(3) 0.1108(14) Uani 1 1 d .
F5 F -0.3250(4) 0.51790(9) 0.5969(3) 0.0886(11) Uani 1 1 d .
F6 F 0.0162(4) 0.44599(9) -0.1615(2) 0.0874(11) Uani 1 1 d .
F7 F -0.3862(4) 0.35720(10) 0.8088(3) 0.0923(12) Uani 1 1 d .
F8 F -0.2161(4) 0.24886(13) -0.0097(4) 0.1321(18) Uani 1 1 d .
Ru1 Ru 0.10997(4) 0.385660(9) 0.51406(2) 0.03282(9) Uani 1 1 d .
Ru2 Ru 0.14044(4) 0.364341(9) 0.33923(2) 0.03377(9) Uani 1 1 d .

loop_
_atom_site_aniso_label
_atom_site_aniso_U_11
_atom_site_aniso_U_22
_atom_site_aniso_U_33
_atom_site_aniso_U_23
_atom_site_aniso_U_13
_atom_site_aniso_U_12
C1 0.054(3) 0.040(2) 0.030(2) 0.0042(18) 0.015(2) 0.010(2)
C2 0.060(3) 0.062(3) 0.037(3) 0.003(2) 0.007(2) 0.008(3)
C3 0.094(5) 0.089(5) 0.037(3) 0.003(3) 0.004(3) 0.024(4)
C4 0.106(5) 0.092(5) 0.036(3) 0.026(3) 0.033(3) 0.036(4)
C5 0.100(5) 0.072(4) 0.074(4) 0.027(3) 0.047(4) 0.004(4)
C6 0.086(4) 0.054(3) 0.047(3) 0.012(2) 0.022(3) -0.001(3)
C7 0.046(3) 0.033(2) 0.031(2) -0.0041(17) 0.0125(19) 0.0036(19)
C8 0.065(3) 0.052(3) 0.032(2) -0.001(2) 0.006(2) 0.017(2)
C9 0.077(4) 0.059(3) 0.033(2) -0.005(2) 0.015(2) 0.019(3)
C10 0.060(3) 0.047(3) 0.052(3) -0.014(2) 0.018(2) 0.010(2)
C11 0.057(3) 0.056(3) 0.050(3) -0.008(2) 0.005(2) 0.021(3)
C12 0.052(3) 0.052(3) 0.034(2) -0.002(2) 0.005(2) 0.009(2)
C13 0.042(3) 0.035(2) 0.029(2) 0.0019(17) 0.0080(18) 0.0019(19)
C14 0.053(3) 0.063(3) 0.042(3) -0.005(2) 0.016(2) -0.011(3)
C15 0.056(3) 0.088(4) 0.049(3) -0.010(3) 0.010(3) -0.027(3)
C16 0.070(4) 0.068(4) 0.039(3) -0.015(2) 0.005(3) -0.013(3)
C17 0.066(4) 0.071(4) 0.041(3) -0.016(2) 0.018(3) 0.002(3)
C18 0.045(3) 0.061(3) 0.039(2) -0.006(2) 0.014(2) 0.003(2)
C19 0.033(2) 0.059(3) 0.031(2) -0.005(2) 0.0115(18) -0.004(2)
C20 0.051(3) 0.060(3) 0.056(3) 0.003(2) 0.022(2) 0.008(3)
C21 0.061(4) 0.090(4) 0.060(3) -0.011(3) 0.032(3) 0.009(3)
C22 0.062(4) 0.105(5) 0.047(3) -0.012(3) 0.033(3) -0.016(3)
C23 0.088(4) 0.078(4) 0.058(3) -0.002(3) 0.038(3) -0.024(3)
C24 0.072(4) 0.054(3) 0.053(3) -0.009(2) 0.030(3) -0.013(3)
C25 0.051(3) 0.033(2) 0.038(2) 0.0038(18) 0.021(2) 0.003(2)
C26 0.049(3) 0.070(4) 0.051(3) -0.009(3) 0.010(2) 0.002(3)
C27 0.050(3) 0.089(4) 0.069(4) 0.002(3) 0.019(3) 0.024(3)
C28 0.069(4) 0.046(3) 0.068(4) 0.005(3) 0.040(3) 0.018(3)
C29 0.086(4) 0.037(3) 0.047(3) -0.005(2) 0.031(3) 0.003(3)
C30 0.056(3) 0.041(3) 0.040(2) -0.0002(19) 0.015(2) 0.004(2)
C31 0.045(3) 0.037(2) 0.030(2) 0.0009(17) 0.0085(19) -0.0006(19)
C32 0.061(3) 0.055(3) 0.032(2) 0.006(2) 0.009(2) 0.016(2)
C33 0.072(4) 0.081(4) 0.032(2) -0.002(2) 0.021(2) 0.002(3)
C34 0.076(4) 0.069(4) 0.030(2) 0.009(2) 0.010(2) -0.012(3)
C35 0.080(4) 0.062(3) 0.043(3) 0.014(2) 0.003(3) 0.013(3)
C36 0.071(4) 0.055(3) 0.040(3) 0.001(2) 0.013(2) 0.015(3)
C37 0.044(3) 0.041(2) 0.033(2) 0.0042(18) 0.0157(19) 0.001(2)
C38 0.055(3) 0.063(3) 0.047(3) -0.006(2) 0.014(2) -0.016(3)
C39 0.059(3) 0.064(3) 0.068(3) -0.006(3) 0.029(3) -0.027(3)
C40 0.054(3) 0.068(3) 0.051(3) -0.004(2) 0.029(2) -0.011(3)
C41 0.056(3) 0.085(4) 0.045(3) -0.023(3) 0.022(2) -0.013(3)
C42 0.041(3) 0.058(3) 0.056(3) -0.016(2) 0.023(2) -0.006(2)
C43 0.037(2) 0.049(3) 0.038(2) -0.007(2) 0.0068(19) 0.003(2)
C44 0.063(3) 0.078(4) 0.041(3) -0.009(3) 0.014(2) -0.012(3)
C45 0.069(4) 0.135(6) 0.040(3) -0.034(4) 0.008(3) 0.003(4)
C46 0.060(4) 0.105(6) 0.086(5) -0.061(4) 0.002(3) -0.001(4)
C47 0.085(5) 0.061(4) 0.103(5) -0.036(4) 0.015(4) -0.016(3)
C48 0.076(4) 0.056(3) 0.064(3) -0.013(3) 0.016(3) -0.013(3)
N1 0.043(2) 0.040(2) 0.0241(16) 0.0004(14) 0.0102(15) 0.0039(16)
N2 0.056(2) 0.037(2) 0.0290(18) 0.0043(15) 0.0141(17) 0.0056(17)
N3 0.051(2) 0.0315(18) 0.0298(17) 0.0006(14) 0.0168(16) 0.0048(16)
N4 0.040(2) 0.0373(19) 0.0280(17) 0.0042(14) 0.0108(15) 0.0020(16)
N5 0.041(2) 0.043(2) 0.0295(18) 0.0007(15) 0.0123(16) -0.0002(16)
N6 0.041(2) 0.042(2) 0.0304(17) 0.0008(15) 0.0144(15) 0.0029(17)
N7 0.043(2) 0.0349(19) 0.0335(18) -0.0023(14) 0.0147(16) 0.0021(16)
N8 0.050(2) 0.036(2) 0.0312(18) 0.0027(15) 0.0153(16) 0.0020(17)
N9 0.042(2) 0.039(2) 0.0272(17) 0.0014(14) 0.0106(15) 0.0018(16)
N10 0.038(2) 0.039(2) 0.0336(18) -0.0013(16) 0.0136(15) -0.0042(16)
N11 0.043(2) 0.041(2) 0.0373(19) -0.0043(16) 0.0135(17) -0.0018(17)
N12 0.048(2) 0.041(2) 0.0293(18) -0.0008(15) 0.0114(16) -0.0016(17)
F1 0.161(4) 0.185(4) 0.048(2) 0.053(2) 0.051(2) 0.049(3)
F2 0.090(2) 0.074(2) 0.069(2) -0.0216(17) 0.0247(17) 0.0320(18)
F3 0.098(3) 0.126(3) 0.058(2) -0.043(2) 0.0083(18) -0.034(2)
F4 0.120(3) 0.158(4) 0.080(2) -0.008(2) 0.076(2) -0.020(3)
F5 0.108(3) 0.074(2) 0.102(3) -0.0026(19) 0.061(2) 0.036(2)
F6 0.120(3) 0.111(3) 0.0313(15) 0.0218(16) 0.0166(17) -0.001(2)
F7 0.093(3) 0.127(3) 0.075(2) -0.020(2) 0.058(2) -0.035(2)
F8 0.099(3) 0.165(4) 0.122(3) -0.108(3) 0.003(2) -0.008(3)
Ru1 0.0408(2) 0.03449(18) 0.02558(16) -0.00037(13) 0.01256(14) 0.00093(15)
Ru2 0.0432(2) 0.03545(18) 0.02466(16) -0.00024(14) 0.01184(14) 0.00199(15)

loop_
_atom_type_symbol
_atom_type_description
_atom_type_scat_dispersion_real
_atom_type_scat_dispersion_imag
_atom_type_scat_source
C C 0.0033 0.0016 'International Tables Vol C Tables 4.2.6.8 and 6.1.1.4'
H H 0.0000 0.0000 'International Tables Vol C Tables 4.2.6.8 and 6.1.1.4'
N N 0.0061 0.0033 'International Tables Vol C Tables 4.2.6.8 and 6.1.1.4'
F F 0.0171 0.0103 'International Tables Vol C Tables 4.2.6.8 and 6.1.1.4'
Ru Ru -1.2594 0.8363 'International Tables Vol C Tables 4.2.6.8 and 6.1.1.4'

loop_
_geom_angle_atom_site_label_1
_geom_angle_atom_site_label_2
_geom_angle_atom_site_label_3
_geom_angle
C2 C1 C6 120.5(4)
C2 C1 N1 118.8(4)
C6 C1 N1 120.6(4)
C1 C2 C3 119.4(5)
C1 C2 H2 120.3
C3 C2 H2 120.3
C4 C3 C2 118.8(6)
C4 C3 H3 120.6
C2 C3 H3 120.6
C3 C4 F1 119.1(7)
C3 C4 C5 123.4(5)
F1 C4 C5 117.5(6)
C4 C5 C6 117.9(6)
C4 C5 H5 121.1
C6 C5 H5 121.1
C1 C6 C5 120.0(5)
C1 C6 H6 120.0
C5 C6 H6 120.0
C8 C7 C12 119.1(4)
C8 C7 N3 118.6(4)
C12 C7 N3 122.3(4)
C7 C8 C9 120.2(4)
C7 C8 H8 119.9
C9 C8 H8 119.9
C10 C9 C8 119.0(4)
C10 C9 H9 120.5
C8 C9 H9 120.5
C9 C10 F2 119.6(4)
C9 C10 C11 122.4(4)
F2 C10 C11 118.0(4)
C10 C11 C12 119.0(5)
C10 C11 H11 120.5
C12 C11 H11 120.5
C11 C12 C7 120.3(4)
C11 C12 H12 119.9
C7 C12 H12 119.9
C14 C13 C18 118.8(4)
C14 C13 N4 123.3(4)
C18 C13 N4 117.8(4)
C15 C14 C13 120.9(4)
C15 C14 H14 119.6
C13 C14 H14 119.6
C16 C15 C14 119.1(5)
C16 C15 H15 120.4
C14 C15 H15 120.4
C17 C16 F3 119.1(5)
C17 C16 C15 121.9(5)
F3 C16 C15 119.1(5)
C16 C17 C18 119.0(4)
C16 C17 H17 120.5
C18 C17 H17 120.5
C13 C18 C17 120.4(5)
C13 C18 H18 119.8
C17 C18 H18 119.8
C20 C19 C24 120.3(4)
C20 C19 N6 119.2(4)
C24 C19 N6 120.3(4)
C19 C20 C21 120.1(5)
C19 C20 H20 119.9
C21 C20 H20 119.9
C22 C21 C20 118.2(5)
C22 C21 H21 120.9
C20 C21 H21 120.9
C21 C22 C23 123.4(5)
C21 C22 F4 119.0(5)
C23 C22 F4 117.6(6)
C22 C23 C24 118.5(5)
C22 C23 H23 120.8
C24 C23 H23 120.8
C19 C24 C23 119.5(5)
C19 C24 H24 120.2
C23 C24 H24 120.2
C30 C25 C26 119.3(4)
C30 C25 N7 120.1(4)
C26 C25 N7 120.7(4)
C25 C26 C27 120.4(5)
C25 C26 H26 119.8
C27 C26 H26 119.8
C28 C27 C26 118.4(5)
C28 C27 H27 120.8
C26 C27 H27 120.8
C29 C28 C27 123.0(5)
C29 C28 F5 118.2(5)
C27 C28 F5 118.8(5)
C28 C29 C30 118.3(5)
C28 C29 H29 120.8
C30 C29 H29 120.8
C25 C30 C29 120.6(5)
C25 C30 H30 119.7
C29 C30 H30 119.7
C32 C31 C36 119.0(4)
C32 C31 N9 118.2(4)
C36 C31 N9 122.7(4)
C31 C32 C33 120.8(4)
C31 C32 H32 119.6
C33 C32 H32 119.6
C34 C33 C32 118.1(5)
C34 C33 H33 121.0
C32 C33 H33 121.0
C33 C34 C35 123.6(4)
C33 C34 F6 118.5(5)
C35 C34 F6 117.9(5)
C34 C35 C36 118.2(5)
C34 C35 H35 120.9
C36 C35 H35 120.9
C31 C36 C35 120.2(5)
C31 C36 H36 119.9
C35 C36 H36 119.9
C38 C37 C42 118.7(4)
C38 C37 N10 124.2(4)
C42 C37 N10 117.0(4)
C37 C38 C39 120.5(4)
C37 C38 H38 119.8
C39 C38 H38 119.8
C40 C39 C38 119.0(5)
C40 C39 H39 120.5
C38 C39 H39 120.5
C39 C40 F7 119.6(4)
C39 C40 C41 122.6(4)
F7 C40 C41 117.8(4)
C40 C41 C42 118.3(4)
C40 C41 H41 120.9
C42 C41 H41 120.9
C37 C42 C41 120.9(4)
C37 C42 H42 119.5
C41 C42 H42 119.5
C44 C43 C48 119.5(5)
C44 C43 N12 119.5(4)
C48 C43 N12 120.7(4)
C43 C44 C45 120.0(6)
C43 C44 H44 120.0
C45 C44 H44 120.0
C46 C45 C44 119.2(6)
C46 C45 H45 120.4
C44 C45 H45 120.4
C45 C46 C47 122.4(6)
C45 C46 F8 119.3(7)
C47 C46 F8 118.2(7)
C46 C47 C48 118.9(6)
C46 C47 H47 120.5
C48 C47 H47 120.5
C47 C48 C43 119.8(6)
C47 C48 H48 120.1
C43 C48 H48 120.1
N2 N1 C1 110.3(3)
N2 N1 Ru1 126.0(2)
C1 N1 Ru1 123.0(3)
N1 N2 N3 114.5(3)
N2 N3 C7 110.7(3)
N2 N3 Ru2 125.1(3)
C7 N3 Ru2 124.0(2)
N5 N4 C13 110.6(3)
N5 N4 Ru1 125.3(3)
C13 N4 Ru1 124.0(2)
N6 N5 N4 114.8(3)
N5 N6 C19 111.1(3)
N5 N6 Ru2 125.5(2)
C19 N6 Ru2 122.5(3)
N8 N7 C25 109.6(3)
N8 N7 Ru1 125.9(3)
C25 N7 Ru1 123.5(3)
N7 N8 N9 115.1(3)
N8 N9 C31 110.2(3)
N8 N9 Ru2 124.2(2)
C31 N9 Ru2 125.5(3)
N11 N10 C37 112.8(3)
N11 N10 Ru1 124.3(2)
C37 N10 Ru1 122.5(3)
N10 N11 N12 114.7(3)
N11 N12 C43 111.3(3)
N11 N12 Ru2 126.6(3)
C43 N12 Ru2 120.9(3)
N1 Ru1 N7 170.13(13)
N1 Ru1 N4 92.44(13)
N7 Ru1 N4 94.43(13)
N1 Ru1 N10 86.19(14)
N7 Ru1 N10 86.36(14)
N4 Ru1 N10 174.96(13)
N1 Ru1 Ru2 86.89(9)
N7 Ru1 Ru2 86.42(9)
N4 Ru1 Ru2 86.83(9)
N10 Ru1 Ru2 88.25(9)
N6 Ru2 N3 91.65(14)
N6 Ru2 N9 88.97(14)
N3 Ru2 N9 174.78(12)
N6 Ru2 N12 173.16(13)
N3 Ru2 N12 88.31(14)
N9 Ru2 N12 90.46(14)
N6 Ru2 Ru1 87.37(9)
N3 Ru2 Ru1 87.18(9)
N9 Ru2 Ru1 87.67(9)
N12 Ru2 Ru1 85.80(9)

loop_
_geom_bond_atom_site_label_1
_geom_bond_atom_site_label_2
_geom_bond_distance
C1 C2 1.372(6)
C1 C6 1.378(6)
C1 N1 1.437(5)
C2 C3 1.392(7)
C2 H2 0.9300
C3 C4 1.339(9)
C3 H3 0.9300
C4 F1 1.365(5)
C4 C5 1.369(9)
C5 C6 1.383(7)
C5 H5 0.9300
C6 H6 0.9300
C7 C8 1.382(6)
C7 C12 1.386(6)
C7 N3 1.438(5)
C8 C9 1.392(6)
C8 H8 0.9300
C9 C10 1.347(7)
C9 H9 0.9300
C10 F2 1.360(5)
C10 C11 1.367(6)
C11 C12 1.378(6)
C11 H11 0.9300
C12 H12 0.9300
C13 C14 1.384(6)
C13 C18 1.386(6)
C13 N4 1.442(5)
C14 C15 1.378(6)
C14 H14 0.9300
C15 C16 1.371(7)
C15 H15 0.9300
C16 C17 1.358(7)
C16 F3 1.359(5)
C17 C18 1.396(6)
C17 H17 0.9300
C18 H18 0.9300
C19 C20 1.377(6)
C19 C24 1.382(6)
C19 N6 1.443(5)
C20 C21 1.390(6)
C20 H20 0.9300
C21 C22 1.357(8)
C21 H21 0.9300
C22 C23 1.359(8)
C22 F4 1.365(5)
C23 C24 1.393(6)
C23 H23 0.9300
C24 H24 0.9300
C25 C30 1.370(6)
C25 C26 1.380(6)
C25 N7 1.434(5)
C26 C27 1.381(7)
C26 H26 0.9300
C27 C28 1.358(7)
C27 H27 0.9300
C28 C29 1.349(7)
C28 F5 1.365(5)
C29 C30 1.389(6)
C29 H29 0.9300
C30 H30 0.9300
C31 C32 1.386(6)
C31 C36 1.387(6)
C31 N9 1.438(5)
C32 C33 1.393(6)
C32 H32 0.9300
C33 C34 1.350(7)
C33 H33 0.9300
C34 C35 1.361(7)
C34 F6 1.375(5)
C35 C36 1.396(6)
C35 H35 0.9300
C36 H36 0.9300
C37 C38 1.379(6)
C37 C42 1.384(6)
C37 N10 1.431(5)
C38 C39 1.385(6)
C38 H38 0.9300
C39 C40 1.355(7)
C39 H39 0.9300
C40 F7 1.359(5)
C40 C41 1.360(7)
C41 C42 1.385(6)
C41 H41 0.9300
C42 H42 0.9300
C43 C44 1.366(6)
C43 C48 1.398(7)
C43 N12 1.427(5)
C44 C45 1.390(7)
C44 H44 0.9300
C45 C46 1.350(9)
C45 H45 0.9300
C46 C47 1.355(9)
C46 F8 1.362(6)
C47 C48 1.385(7)
C47 H47 0.9300
C48 H48 0.9300
N1 N2 1.314(4)
N1 Ru1 2.013(3)
N2 N3 1.316(4)
N3 Ru2 2.022(3)
N4 N5 1.317(4)
N4 Ru1 2.031(3)
N5 N6 1.313(4)
N6 Ru2 2.020(3)
N7 N8 1.312(4)
N7 Ru1 2.027(3)
N8 N9 1.317(4)
N9 Ru2 2.026(3)
N10 N11 1.307(4)
N10 Ru1 2.039(3)
N11 N12 1.316(4)
N12 Ru2 2.040(4)
Ru1 Ru2 2.4205(4)
